data_4307160
loop_
_publ_author_name
'Russell P. Pesavento'
'Curtis P. Berlinguette'
'R. H. Holm'

_publ_section_title
;
Stabilization of Reduced Molybdenum-Iron-Sulfur Single- and
Double-Cubane Clusters by Cyanide Ligation
;
_journal_name_full 'Inorganic Chemistry'
_journal_page_first 510
_journal_page_last 516
_journal_paper_doi 10.1021/ic061704y
_journal_volume 46
_journal_year 2007
_chemical_formula_moiety C66H118B2Fe6Mo2N26S8
_chemical_formula_sum 'C66 H118 B2 Fe6 Mo2 N26 S8'
_chemical_formula_weight 2080.94
_chemical_name_systematic
; 
 ? 
;
_space_group_IT_number 2
_symmetry_cell_setting triclinic
_symmetry_space_group_name_Hall '-P 1'
_symmetry_space_group_name_H-M 'P -1'
_atom_sites_solution_hydrogens geom
_atom_sites_solution_primary direct
_atom_sites_solution_secondary difmap
_audit_creation_method SHELXL-97
_cell_angle_alpha 112.40(4)
_cell_angle_beta 96.86(6)
_cell_angle_gamma 107.08(4)
_cell_formula_units_Z 1
_cell_length_a 12.022(5)
_cell_length_b 14.269(7)
_cell_length_c 15.745(8)
_cell_measurement_reflns_used 16206
_cell_measurement_temperature 193(2)
_cell_measurement_theta_max 27.125
_cell_measurement_theta_min 2.905
_cell_volume 2304(2)
_computing_cell_refinement 'Bruker SMART'
_computing_data_collection 'Bruker SMART'
_computing_data_reduction 'Bruker SAINT'
_computing_molecular_graphics 'Bruker SHELXTL'
_computing_publication_material 'Bruker SHELXTL'
_computing_structure_refinement 'SHELXL-97 (Sheldrick, 1997)'
_computing_structure_solution 'SHELXS-97 (Sheldrick, 1990)'
_diffrn_ambient_temperature 193(2)
_diffrn_measured_fraction_theta_full 0.974
_diffrn_measured_fraction_theta_max 0.974
_diffrn_measurement_device_type 'CCD area detector'
_diffrn_measurement_method 'phi and omega scans'
_diffrn_radiation_monochromator graphite
_diffrn_radiation_source 'fine-focus sealed tube'
_diffrn_radiation_type MoK\a
_diffrn_radiation_wavelength 0.71073
_diffrn_reflns_av_R_equivalents 0.0279
_diffrn_reflns_av_sigmaI/netI 0.0628
_diffrn_reflns_limit_h_max 15
_diffrn_reflns_limit_h_min -15
_diffrn_reflns_limit_k_max 18
_diffrn_reflns_limit_k_min -16
_diffrn_reflns_limit_l_max 20
_diffrn_reflns_limit_l_min -18
_diffrn_reflns_number 16206
_diffrn_reflns_theta_full 28.02
_diffrn_reflns_theta_max 28.02
_diffrn_reflns_theta_min 1.45
_exptl_absorpt_coefficient_mu 1.413
_exptl_absorpt_correction_T_max 0.7653
_exptl_absorpt_correction_T_min 0.6765
_exptl_absorpt_correction_type multi-scan
_exptl_absorpt_process_details SADABS
_exptl_crystal_colour block
_exptl_crystal_density_diffrn 1.500
_exptl_crystal_density_method 'not measured'
_exptl_crystal_description black
_exptl_crystal_F_000 1074
_exptl_crystal_size_max 0.30
_exptl_crystal_size_mid 0.30
_exptl_crystal_size_min 0.20
_refine_diff_density_max 1.601
_refine_diff_density_min -0.563
_refine_diff_density_rms 0.118
_refine_ls_extinction_method none
_refine_ls_goodness_of_fit_ref 1.090
_refine_ls_hydrogen_treatment constr
_refine_ls_matrix_type full
_refine_ls_number_parameters 510
_refine_ls_number_reflns 10852
_refine_ls_number_restraints 0
_refine_ls_restrained_S_all 1.090
_refine_ls_R_factor_all 0.0836
_refine_ls_R_factor_gt 0.0583
_refine_ls_shift/su_max 1.756
_refine_ls_shift/su_mean 0.008
_refine_ls_structure_factor_coef Fsqd
_refine_ls_weighting_details 'calc w=1/[\s^2^(Fo^2^)+(0.0586P)^2^+2.9483P] where P=(Fo^2^+2Fc^2^)/3'
_refine_ls_weighting_scheme calc
_refine_ls_wR_factor_gt 0.1302
_refine_ls_wR_factor_ref 0.1414
_reflns_number_gt 8185
_reflns_number_total 10852
_reflns_threshold_expression >2sigma(I)
_cod_data_source_file ic061704ysi20060908_111817_3.cif
_cod_data_source_block (Et4N)4[(Tp)2Mo2Fe6S8(CN)4].6MeCN
_cod_original_cell_volume 2303.8(19)
_cod_database_code 4307160

loop_
_symmetry_equiv_pos_as_xyz
'x, y, z'
'-x, -y, -z'

loop_
_atom_site_label
_atom_site_type_symbol
_atom_site_fract_x
_atom_site_fract_y
_atom_site_fract_z
_atom_site_U_iso_or_equiv
_atom_site_adp_type
_atom_site_occupancy
_atom_site_symmetry_multiplicity
_atom_site_calc_flag
_atom_site_refinement_flags
_atom_site_disorder_assembly
_atom_site_disorder_group
Mo1 Mo 0.80422(3) 0.47234(3) 0.25667(3) 0.02428(10) Uani 1 1 d . . .
Fe1 Fe 0.91471(6) 0.46268(5) 0.41305(5) 0.02568(15) Uani 1 1 d . . .
Fe3 Fe 0.89915(6) 0.64611(5) 0.43008(5) 0.02894(16) Uani 1 1 d . . .
Fe2 Fe 1.04584(6) 0.57372(5) 0.33737(5) 0.02773(16) Uani 1 1 d . . .
S1 S 0.92158(11) 0.36382(9) 0.49484(9) 0.0305(3) Uani 1 1 d . . .
S4 S 0.73843(11) 0.49257(10) 0.39686(9) 0.0292(2) Uani 1 1 d . . .
S3 S 0.94729(10) 0.38830(9) 0.26647(9) 0.0286(2) Uani 1 1 d . . .
S2 S 0.92744(11) 0.65327(10) 0.29226(9) 0.0309(3) Uani 1 1 d . . .
N3 N 0.6571(4) 0.3058(3) 0.1836(3) 0.0302(8) Uani 1 1 d . . .
N7 N 0.5739(4) 0.2728(4) 0.0998(3) 0.0353(9) Uani 1 1 d . . .
N8 N 0.5715(4) 0.4555(4) 0.1218(3) 0.0350(9) Uani 1 1 d . . .
N4 N 0.6480(4) 0.5138(4) 0.2108(3) 0.0340(9) Uani 1 1 d . . .
N6 N 0.8085(4) 0.4254(3) 0.1037(3) 0.0333(9) Uani 1 1 d . . .
N9 N 0.7060(4) 0.3777(4) 0.0314(3) 0.0355(9) Uani 1 1 d . . .
N1B N 0.2837(4) 0.3169(4) 0.2775(3) 0.0364(10) Uani 1 1 d . . .
C4 C 0.6124(5) 0.5949(4) 0.2570(4) 0.0368(11) Uani 1 1 d . . .
H4 H 0.6496 0.6480 0.3211 0.044 Uiso 1 1 calc R . .
C1 C 0.8798(5) 0.7862(4) 0.5179(4) 0.0362(11) Uani 1 1 d . . .
C2 C 1.2079(5) 0.6432(4) 0.3152(4) 0.0367(11) Uani 1 1 d . . .
N1 N 0.8658(5) 0.8646(4) 0.5626(4) 0.0480(12) Uani 1 1 d . . .
C10 C 0.6309(5) 0.2227(4) 0.2062(4) 0.0360(11) Uani 1 1 d . . .
H13 H 0.6739 0.2230 0.2611 0.043 Uiso 1 1 calc R . .
C3B C 0.2759(5) 0.4112(4) 0.3610(4) 0.0381(12) Uani 1 1 d . . .
H3B1 H 0.2040 0.4255 0.3406 0.046 Uiso 1 1 calc R . .
H3B2 H 0.2634 0.3887 0.4124 0.046 Uiso 1 1 calc R . .
N1A N 0.7277(4) 0.9984(4) 0.3719(4) 0.0444(11) Uani 1 1 d . . .
C6 C 0.4910(5) 0.5035(5) 0.1145(4) 0.0413(13) Uani 1 1 d . . .
H6 H 0.4289 0.4793 0.0591 0.050 Uiso 1 1 calc R . .
C1B C 0.3036(5) 0.3481(5) 0.1968(4) 0.0462(14) Uani 1 1 d . . .
H1B1 H 0.3814 0.4104 0.2197 0.055 Uiso 1 1 calc R . .
H1B2 H 0.3108 0.2860 0.1443 0.055 Uiso 1 1 calc R . .
N2 N 1.2924(4) 0.6869(4) 0.2995(4) 0.0530(13) Uani 1 1 d . . .
C12 C 0.4984(5) 0.1702(5) 0.0717(4) 0.0416(12) Uani 1 1 d . . .
H15 H 0.4332 0.1289 0.0159 0.050 Uiso 1 1 calc R . .
C5 C 0.5125(5) 0.5912(5) 0.1982(5) 0.0450(14) Uani 1 1 d . . .
H5 H 0.4696 0.6392 0.2134 0.054 Uiso 1 1 calc R . .
C7A C 0.7255(6) 1.1035(5) 0.4516(4) 0.0470(14) Uani 1 1 d . . .
H7A1 H 0.7198 1.0913 0.5091 0.056 Uiso 1 1 calc R . .
H7A2 H 0.8032 1.1637 0.4680 0.056 Uiso 1 1 calc R . .
C7 C 0.8992(5) 0.4306(4) 0.0631(4) 0.0378(11) Uani 1 1 d . . .
H7 H 0.9818 0.4603 0.0969 0.045 Uiso 1 1 calc R . .
C1A C 0.6148(5) 0.8993(5) 0.3489(5) 0.0556(16) Uani 1 1 d . . .
H1A1 H 0.5435 0.9114 0.3236 0.067 Uiso 1 1 calc R . .
H1A2 H 0.6199 0.8345 0.2981 0.067 Uiso 1 1 calc R . .
C11 C 0.5313(5) 0.1348(4) 0.1378(4) 0.0426(13) Uani 1 1 d . . .
H14 H 0.4940 0.0655 0.1367 0.051 Uiso 1 1 calc R . .
C7B C 0.1662(5) 0.2226(5) 0.2472(4) 0.0447(13) Uani 1 1 d . . .
H7B1 H 0.0997 0.2461 0.2323 0.054 Uiso 1 1 calc R . .
H7B2 H 0.1569 0.2054 0.3018 0.054 Uiso 1 1 calc R . .
C8 C 0.8579(5) 0.3871(5) -0.0346(4) 0.0439(13) Uani 1 1 d . . .
H8 H 0.9046 0.3814 -0.0796 0.053 Uiso 1 1 calc R . .
C5A C 0.7266(5) 1.0082(5) 0.2792(4) 0.0449(13) Uani 1 1 d . . .
H5A1 H 0.7188 0.9372 0.2288 0.054 Uiso 1 1 calc R . .
H5A2 H 0.6546 1.0236 0.2612 0.054 Uiso 1 1 calc R . .
C9 C 0.7352(5) 0.3540(5) -0.0522(4) 0.0422(12) Uani 1 1 d . . .
H9 H 0.6798 0.3200 -0.1132 0.051 Uiso 1 1 calc R . .
C3A C 0.8403(5) 0.9852(5) 0.4103(5) 0.0498(15) Uani 1 1 d . . .
H3A1 H 0.8325 0.9729 0.4675 0.060 Uiso 1 1 calc R . .
H3A2 H 0.9099 1.0539 0.4304 0.060 Uiso 1 1 calc R . .
C4B C 0.3841(6) 0.5163(5) 0.4014(4) 0.0499(14) Uani 1 1 d . . .
H4B1 H 0.4571 0.5024 0.4178 0.075 Uiso 1 1 calc R . .
H4B2 H 0.3745 0.5696 0.4588 0.075 Uiso 1 1 calc R . .
H4B3 H 0.3912 0.5450 0.3541 0.075 Uiso 1 1 calc R . .
C2B C 0.2063(6) 0.3789(6) 0.1572(4) 0.0522(15) Uani 1 1 d . . .
H2B1 H 0.1319 0.3143 0.1241 0.078 Uiso 1 1 calc R . .
H2B2 H 0.2324 0.4077 0.1125 0.078 Uiso 1 1 calc R . .
H2B3 H 0.1917 0.4347 0.2095 0.078 Uiso 1 1 calc R . .
C6A C 0.8369(6) 1.0956(5) 0.2825(5) 0.0530(15) Uani 1 1 d . . .
H6A1 H 0.8419 1.1672 0.3283 0.080 Uiso 1 1 calc R . .
H6A2 H 0.8312 1.0938 0.2192 0.080 Uiso 1 1 calc R . .
H6A3 H 0.9092 1.0824 0.3019 0.080 Uiso 1 1 calc R . .
C8A C 0.6257(6) 1.1393(6) 0.4283(5) 0.0624(18) Uani 1 1 d . . .
H8A1 H 0.6433 1.1727 0.3850 0.094 Uiso 1 1 calc R . .
H8A2 H 0.6187 1.1927 0.4869 0.094 Uiso 1 1 calc R . .
H8A3 H 0.5498 1.0761 0.3977 0.094 Uiso 1 1 calc R . .
C6B C 0.3889(6) 0.2526(6) 0.3823(5) 0.0609(18) Uani 1 1 d . . .
H6B1 H 0.3822 0.3093 0.4389 0.091 Uiso 1 1 calc R . .
H6B2 H 0.4638 0.2411 0.3977 0.091 Uiso 1 1 calc R . .
H6B3 H 0.3199 0.1845 0.3616 0.091 Uiso 1 1 calc R . .
C2A C 0.5956(7) 0.8750(6) 0.4326(6) 0.075(2) Uani 1 1 d . . .
H2A1 H 0.6671 0.8659 0.4601 0.113 Uiso 1 1 calc R . .
H2A2 H 0.5252 0.8077 0.4112 0.113 Uiso 1 1 calc R . .
H2A3 H 0.5823 0.9355 0.4809 0.113 Uiso 1 1 calc R . .
C8B C 0.1522(7) 0.1196(6) 0.1626(6) 0.076(2) Uani 1 1 d . . .
H8B1 H 0.1527 0.1332 0.1062 0.115 Uiso 1 1 calc R . .
H8B2 H 0.0757 0.0620 0.1516 0.115 Uiso 1 1 calc R . .
H8B3 H 0.2191 0.0965 0.1751 0.115 Uiso 1 1 calc R . .
C5B C 0.3903(5) 0.2879(5) 0.3039(5) 0.0524(16) Uani 1 1 d . . .
H5B1 H 0.3934 0.2285 0.2464 0.063 Uiso 1 1 calc R . .
H5B2 H 0.4651 0.3522 0.3231 0.063 Uiso 1 1 calc R . .
C4A C 0.8657(6) 0.8924(6) 0.3399(6) 0.065(2) Uani 1 1 d . . .
H4A1 H 0.7997 0.8234 0.3228 0.098 Uiso 1 1 calc R . .
H4A2 H 0.9414 0.8904 0.3685 0.098 Uiso 1 1 calc R . .
H4A3 H 0.8725 0.9033 0.2826 0.098 Uiso 1 1 calc R . .
C1S C 0.2852(6) 0.9217(5) 0.2489(5) 0.0576(16) Uani 1 1 d . . .
C2S C 0.1752(7) 0.8876(6) 0.2756(6) 0.0669(19) Uani 1 1 d . . .
H2S1 H 0.1693 0.9505 0.3268 0.100 Uiso 1 1 calc R . .
H2S2 H 0.1752 0.8320 0.2976 0.100 Uiso 1 1 calc R . .
H2S3 H 0.1061 0.8570 0.2204 0.100 Uiso 1 1 calc R . .
N1S N 0.3709(6) 0.9498(6) 0.2267(5) 0.0812(19) Uani 1 1 d . . .
B1 B 0.5818(5) 0.3508(5) 0.0520(4) 0.0378(13) Uani 1 1 d . . .
H1A H 0.516(5) 0.315(5) -0.008(4) 0.045 Uiso 1 1 calc . . .
C3S C 0.1207(7) 0.8487(6) 1.0118(6) 0.068(2) Uani 1 1 d . . .
C5S C 0.2198(6) 0.2326(7) 0.9235(5) 0.0656(19) Uani 1 1 d . . .
N3S N 0.2462(7) 0.1665(8) 0.9362(5) 0.095(2) Uani 1 1 d . . .
N2S N 0.0404(7) 0.8363(7) 1.0444(7) 0.104(3) Uani 1 1 d . . .
C4S C 0.2201(7) 0.8642(7) 0.9738(6) 0.081(2) Uani 1 1 d . . .
H4S1 H 0.2333 0.9277 0.9603 0.122 Uiso 1 1 calc R . .
H4S2 H 0.2048 0.7993 0.9147 0.122 Uiso 1 1 calc R . .
H4S3 H 0.2918 0.8766 1.0196 0.122 Uiso 1 1 calc R . .
C6S C 0.1869(8) 0.3149(7) 0.9066(6) 0.086(3) Uani 1 1 d . . .
H6S1 H 0.1395 0.2835 0.8405 0.129 Uiso 1 1 calc R . .
H6S2 H 0.2601 0.3761 0.9181 0.129 Uiso 1 1 calc R . .
H6S3 H 0.1388 0.3409 0.9497 0.129 Uiso 1 1 calc R . .

loop_
_atom_site_aniso_label
_atom_site_aniso_U_11
_atom_site_aniso_U_22
_atom_site_aniso_U_33
_atom_site_aniso_U_23
_atom_site_aniso_U_13
_atom_site_aniso_U_12
Mo1 0.02445(19) 0.0272(2) 0.0258(2) 0.01470(17) 0.00599(15) 0.01196(15)
Fe1 0.0281(3) 0.0228(3) 0.0266(3) 0.0121(3) 0.0031(3) 0.0099(3)
Fe3 0.0345(4) 0.0248(3) 0.0312(4) 0.0135(3) 0.0086(3) 0.0144(3)
Fe2 0.0262(3) 0.0266(4) 0.0338(4) 0.0157(3) 0.0068(3) 0.0114(3)
S1 0.0348(6) 0.0223(6) 0.0316(6) 0.0132(5) 0.0006(5) 0.0081(5)
S4 0.0310(6) 0.0320(6) 0.0288(6) 0.0152(5) 0.0093(5) 0.0141(5)
S3 0.0285(6) 0.0271(6) 0.0323(6) 0.0126(5) 0.0064(5) 0.0139(5)
S2 0.0341(6) 0.0293(6) 0.0372(7) 0.0200(5) 0.0097(5) 0.0147(5)
N3 0.031(2) 0.033(2) 0.028(2) 0.0144(18) 0.0083(17) 0.0131(17)
N7 0.029(2) 0.042(3) 0.029(2) 0.015(2) 0.0041(17) 0.0075(19)
N8 0.027(2) 0.046(3) 0.041(2) 0.027(2) 0.0084(18) 0.0147(19)
N4 0.030(2) 0.042(2) 0.040(2) 0.026(2) 0.0107(18) 0.0155(19)
N6 0.029(2) 0.039(2) 0.034(2) 0.020(2) 0.0063(17) 0.0105(18)
N9 0.037(2) 0.043(3) 0.027(2) 0.017(2) 0.0068(18) 0.0136(19)
N1B 0.036(2) 0.038(2) 0.040(2) 0.017(2) 0.0154(19) 0.0180(19)
C4 0.038(3) 0.040(3) 0.048(3) 0.028(3) 0.014(2) 0.022(2)
C1 0.037(3) 0.034(3) 0.041(3) 0.019(2) 0.009(2) 0.015(2)
C2 0.036(3) 0.034(3) 0.043(3) 0.017(2) 0.011(2) 0.015(2)
N1 0.058(3) 0.035(3) 0.054(3) 0.015(2) 0.020(3) 0.026(2)
C10 0.040(3) 0.036(3) 0.040(3) 0.020(2) 0.013(2) 0.020(2)
C3B 0.045(3) 0.043(3) 0.033(3) 0.015(2) 0.019(2) 0.025(3)
N1A 0.038(2) 0.035(2) 0.061(3) 0.024(2) 0.004(2) 0.014(2)
C6 0.027(2) 0.059(4) 0.054(4) 0.042(3) 0.008(2) 0.017(2)
C1B 0.045(3) 0.061(4) 0.040(3) 0.024(3) 0.022(3) 0.023(3)
N2 0.037(3) 0.055(3) 0.073(4) 0.031(3) 0.021(3) 0.017(2)
C12 0.029(3) 0.046(3) 0.039(3) 0.014(3) 0.003(2) 0.007(2)
C5 0.042(3) 0.053(4) 0.063(4) 0.040(3) 0.020(3) 0.027(3)
C7A 0.052(3) 0.032(3) 0.046(3) 0.012(3) 0.002(3) 0.013(3)
C7 0.034(3) 0.040(3) 0.039(3) 0.019(3) 0.010(2) 0.010(2)
C1A 0.039(3) 0.038(3) 0.081(5) 0.023(3) 0.007(3) 0.011(3)
C11 0.042(3) 0.033(3) 0.055(4) 0.021(3) 0.017(3) 0.013(2)
C7B 0.043(3) 0.039(3) 0.052(4) 0.020(3) 0.013(3) 0.016(3)
C8 0.049(3) 0.048(3) 0.039(3) 0.023(3) 0.016(3) 0.015(3)
C5A 0.054(3) 0.040(3) 0.040(3) 0.015(3) 0.003(3) 0.023(3)
C9 0.051(3) 0.049(3) 0.030(3) 0.022(3) 0.011(2) 0.017(3)
C3A 0.043(3) 0.045(3) 0.066(4) 0.033(3) 0.005(3) 0.015(3)
C4B 0.057(4) 0.041(3) 0.045(3) 0.015(3) 0.007(3) 0.016(3)
C2B 0.060(4) 0.065(4) 0.044(3) 0.030(3) 0.021(3) 0.027(3)
C6A 0.075(4) 0.043(3) 0.051(4) 0.026(3) 0.017(3) 0.027(3)
C8A 0.067(4) 0.059(4) 0.065(5) 0.024(4) 0.018(4) 0.034(4)
C6B 0.053(4) 0.068(5) 0.079(5) 0.043(4) 0.013(3) 0.034(3)
C2A 0.051(4) 0.067(5) 0.102(6) 0.048(5) 0.014(4) 0.000(3)
C8B 0.081(5) 0.048(4) 0.078(5) 0.009(4) 0.010(4) 0.025(4)
C5B 0.040(3) 0.059(4) 0.071(4) 0.030(4) 0.022(3) 0.031(3)
C4A 0.064(4) 0.055(4) 0.100(6) 0.045(4) 0.032(4) 0.035(4)
C1S 0.057(4) 0.048(4) 0.063(4) 0.027(3) 0.005(3) 0.015(3)
C2S 0.075(5) 0.057(4) 0.068(5) 0.026(4) 0.023(4) 0.025(4)
N1S 0.062(4) 0.082(5) 0.100(6) 0.050(4) 0.012(4) 0.017(4)
B1 0.026(3) 0.052(4) 0.032(3) 0.022(3) -0.001(2) 0.008(3)
C3S 0.060(4) 0.049(4) 0.071(5) 0.006(4) 0.010(4) 0.017(3)
C5S 0.050(4) 0.098(6) 0.045(4) 0.030(4) 0.013(3) 0.024(4)
N3S 0.085(5) 0.142(7) 0.075(5) 0.044(5) 0.020(4) 0.071(5)
N2S 0.063(4) 0.095(6) 0.130(7) 0.025(5) 0.033(5) 0.024(4)
C4S 0.076(5) 0.081(6) 0.073(5) 0.016(5) 0.033(4) 0.027(4)
C6S 0.086(6) 0.104(7) 0.064(5) 0.055(5) -0.003(4) 0.016(5)

loop_
_atom_type_symbol
_atom_type_description
_atom_type_scat_dispersion_real
_atom_type_scat_dispersion_imag
_atom_type_scat_source
C C 0.0033 0.0016 'International Tables Vol C Tables 4.2.6.8 and 6.1.1.4'
H H 0.0000 0.0000 'International Tables Vol C Tables 4.2.6.8 and 6.1.1.4'
B B 0.0013 0.0007 'International Tables Vol C Tables 4.2.6.8 and 6.1.1.4'
N N 0.0061 0.0033 'International Tables Vol C Tables 4.2.6.8 and 6.1.1.4'
S S 0.1246 0.1234 'International Tables Vol C Tables 4.2.6.8 and 6.1.1.4'
Fe Fe 0.3463 0.8444 'International Tables Vol C Tables 4.2.6.8 and 6.1.1.4'
Mo Mo -1.6832 0.6857 'International Tables Vol C Tables 4.2.6.8 and 6.1.1.4'

loop_
_geom_angle_atom_site_label_1
_geom_angle_atom_site_label_2
_geom_angle_atom_site_label_3
_geom_angle
_geom_angle_site_symmetry_1
_geom_angle_site_symmetry_3
_geom_angle_publ_flag
N4 Mo1 N3 79.30(16) . . ?
N4 Mo1 N6 82.16(16) . . ?
N3 Mo1 N6 78.81(16) . . ?
N4 Mo1 S2 86.29(12) . . ?
N3 Mo1 S2 161.61(11) . . ?
N6 Mo1 S2 88.02(13) . . ?
N4 Mo1 S4 86.05(12) . . ?
N3 Mo1 S4 87.27(12) . . ?
N6 Mo1 S4 163.18(11) . . ?
S2 Mo1 S4 103.19(7) . . ?
N4 Mo1 S3 165.21(12) . . ?
N3 Mo1 S3 89.05(11) . . ?
N6 Mo1 S3 86.71(12) . . ?
S2 Mo1 S3 103.07(6) . . ?
S4 Mo1 S3 102.59(6) . . ?
N4 Mo1 Fe3 96.61(13) . . ?
N3 Mo1 Fe3 140.09(11) . . ?
N6 Mo1 Fe3 140.49(11) . . ?
S2 Mo1 Fe3 52.60(6) . . ?
S4 Mo1 Fe3 52.82(5) . . ?
S3 Mo1 Fe3 98.17(7) . . ?
N4 Mo1 Fe2 138.48(11) . . ?
N3 Mo1 Fe2 141.80(11) . . ?
N6 Mo1 Fe2 97.98(12) . . ?
S2 Mo1 Fe2 52.35(5) . . ?
S4 Mo1 Fe2 98.79(7) . . ?
S3 Mo1 Fe2 52.77(5) . . ?
Fe3 Mo1 Fe2 57.62(7) . . ?
N4 Mo1 Fe1 138.47(11) . . ?
N3 Mo1 Fe1 100.60(12) . . ?
N6 Mo1 Fe1 139.05(11) . . ?
S2 Mo1 Fe1 97.76(7) . . ?
S4 Mo1 Fe1 52.68(4) . . ?
S3 Mo1 Fe1 52.44(5) . . ?
Fe3 Mo1 Fe1 56.98(5) . . ?
Fe2 Mo1 Fe1 57.39(5) . . ?
S1 Fe1 S3 113.04(6) . . ?
S1 Fe1 S4 112.97(6) . . ?
S3 Fe1 S4 109.09(7) . . ?
S1 Fe1 S1 105.56(7) . 2_766 ?
S3 Fe1 S1 107.30(8) . 2_766 ?
S4 Fe1 S1 108.59(7) . 2_766 ?
S1 Fe1 Fe3 142.18(5) . . ?
S3 Fe1 Fe3 104.53(6) . . ?
S4 Fe1 Fe3 55.34(6) . . ?
S1 Fe1 Fe3 57.16(5) 2_766 . ?
S1 Fe1 Fe2 142.46(5) . . ?
S3 Fe1 Fe2 55.27(6) . . ?
S4 Fe1 Fe2 104.32(5) . . ?
S1 Fe1 Fe2 56.42(5) 2_766 . ?
Fe3 Fe1 Fe2 60.31(4) . . ?
S1 Fe1 Mo1 147.64(5) . . ?
S3 Fe1 Mo1 56.17(5) . . ?
S4 Fe1 Mo1 55.78(5) . . ?
S1 Fe1 Mo1 106.80(7) 2_766 . ?
Fe3 Fe1 Mo1 61.18(5) . . ?
Fe2 Fe1 Mo1 61.17(5) . . ?
S1 Fe1 Fe1 55.35(6) . 2_766 ?
S3 Fe1 Fe1 124.48(6) . 2_766 ?
S4 Fe1 Fe1 125.70(6) . 2_766 ?
S1 Fe1 Fe1 50.21(6) 2_766 2_766 ?
Fe3 Fe1 Fe1 99.62(7) . 2_766 ?
Fe2 Fe1 Fe1 99.21(6) . 2_766 ?
Mo1 Fe1 Fe1 157.01(4) . 2_766 ?
C1 Fe3 S2 109.90(15) . . ?
C1 Fe3 S4 112.77(16) . . ?
S2 Fe3 S4 109.62(8) . . ?
C1 Fe3 S1 108.65(17) . 2_766 ?
S2 Fe3 S1 106.52(7) . 2_766 ?
S4 Fe3 S1 109.19(7) . 2_766 ?
C1 Fe3 Fe1 145.65(15) . . ?
S2 Fe3 Fe1 104.36(6) . . ?
S4 Fe3 Fe1 55.48(5) . . ?
S1 Fe3 Fe1 57.66(6) 2_766 . ?
C1 Fe3 Fe2 142.83(15) . . ?
S2 Fe3 Fe2 54.73(5) . . ?
S4 Fe3 Fe2 104.40(6) . . ?
S1 Fe3 Fe2 56.54(5) 2_766 . ?
Fe1 Fe3 Fe2 60.26(4) . . ?
C1 Fe3 Mo1 143.52(15) . . ?
S2 Fe3 Mo1 56.06(5) . . ?
S4 Fe3 Mo1 56.08(7) . . ?
S1 Fe3 Mo1 107.74(7) 2_766 . ?
Fe1 Fe3 Mo1 61.84(5) . . ?
Fe2 Fe3 Mo1 61.39(5) . . ?
C2 Fe2 S2 103.81(15) . . ?
C2 Fe2 S3 120.84(16) . . ?
S2 Fe2 S3 109.80(7) . . ?
C2 Fe2 S1 106.41(18) . 2_766 ?
S2 Fe2 S1 107.22(7) . 2_766 ?
S3 Fe2 S1 108.02(8) . 2_766 ?
C2 Fe2 Fe1 151.34(15) . . ?
S2 Fe2 Fe1 103.79(5) . . ?
S3 Fe2 Fe1 54.93(5) . . ?
S1 Fe2 Fe1 57.53(7) 2_766 . ?
C2 Fe2 Fe3 135.58(15) . . ?
S2 Fe2 Fe3 54.88(5) . . ?
S3 Fe2 Fe3 103.53(6) . . ?
S1 Fe2 Fe3 57.16(6) 2_766 . ?
Fe1 Fe2 Fe3 59.43(4) . . ?
C2 Fe2 Mo1 144.16(16) . . ?
S2 Fe2 Mo1 55.93(5) . . ?
S3 Fe2 Mo1 56.20(6) . . ?
S1 Fe2 Mo1 107.91(8) 2_766 . ?
Fe1 Fe2 Mo1 61.43(4) . . ?
Fe3 Fe2 Mo1 60.99(5) . . ?
Fe1 S1 Fe2 126.74(7) . 2_766 ?
Fe1 S1 Fe3 125.71(7) . 2_766 ?
Fe2 S1 Fe3 66.30(7) 2_766 2_766 ?
Fe1 S1 Fe1 74.44(7) . 2_766 ?
Fe2 S1 Fe1 66.05(7) 2_766 2_766 ?
Fe3 S1 Fe1 65.18(7) 2_766 2_766 ?
Fe3 S4 Fe1 69.18(6) . . ?
Fe3 S4 Mo1 71.09(7) . . ?
Fe1 S4 Mo1 71.54(6) . . ?
Fe1 S3 Fe2 69.80(7) . . ?
Fe1 S3 Mo1 71.39(6) . . ?
Fe2 S3 Mo1 71.03(6) . . ?
Fe2 S2 Fe3 70.39(6) . . ?
Fe2 S2 Mo1 71.73(6) . . ?
Fe3 S2 Mo1 71.35(7) . . ?
C10 N3 N7 106.8(4) . . ?
C10 N3 Mo1 131.1(4) . . ?
N7 N3 Mo1 122.1(3) . . ?
C12 N7 N3 109.5(4) . . ?
C12 N7 B1 130.7(5) . . ?
N3 N7 B1 119.8(4) . . ?
C6 N8 N4 108.4(4) . . ?
C6 N8 B1 131.3(5) . . ?
N4 N8 B1 120.2(4) . . ?
C4 N4 N8 106.8(4) . . ?
C4 N4 Mo1 130.8(4) . . ?
N8 N4 Mo1 122.4(3) . . ?
C7 N6 N9 106.1(4) . . ?
C7 N6 Mo1 131.6(4) . . ?
N9 N6 Mo1 122.3(3) . . ?
C9 N9 N6 109.4(4) . . ?
C9 N9 B1 130.0(5) . . ?
N6 N9 B1 120.4(4) . . ?
C7B N1B C5B 111.4(4) . . ?
C7B N1B C3B 106.5(4) . . ?
C5B N1B C3B 111.7(4) . . ?
C7B N1B C1B 111.1(4) . . ?
C5B N1B C1B 105.9(4) . . ?
C3B N1B C1B 110.3(4) . . ?
N4 C4 C5 110.7(5) . . ?
N1 C1 Fe3 176.2(5) . . ?
N2 C2 Fe2 173.4(5) . . ?
N3 C10 C11 110.2(5) . . ?
C4B C3B N1B 115.5(4) . . ?
C3A N1A C5A 112.7(5) . . ?
C3A N1A C1A 111.6(4) . . ?
C5A N1A C1A 105.1(5) . . ?
C3A N1A C7A 105.2(4) . . ?
C5A N1A C7A 111.1(4) . . ?
C1A N1A C7A 111.3(5) . . ?
N8 C6 C5 109.9(5) . . ?
C2B C1B N1B 115.4(4) . . ?
N7 C12 C11 108.4(5) . . ?
C6 C5 C4 104.1(5) . . ?
C8A C7A N1A 115.8(5) . . ?
N6 C7 C8 111.1(5) . . ?
C2A C1A N1A 114.5(6) . . ?
C12 C11 C10 105.1(5) . . ?
N1B C7B C8B 115.9(5) . . ?
C9 C8 C7 104.9(5) . . ?
C6A C5A N1A 114.7(5) . . ?
N9 C9 C8 108.5(5) . . ?
N1A C3A C4A 113.8(5) . . ?
C6B C5B N1B 115.3(5) . . ?
N1S C1S C2S 178.4(8) . . ?
N8 B1 N9 109.5(4) . . ?
N8 B1 N7 108.7(4) . . ?
N9 B1 N7 107.1(4) . . ?
N2S C3S C4S 178.9(10) . . ?
N3S C5S C6S 179.4(9) . . ?

loop_
_geom_bond_atom_site_label_1
_geom_bond_atom_site_label_2
_geom_bond_distance
_geom_bond_site_symmetry_2
_geom_bond_publ_flag
Mo1 N4 2.248(4) . ?
Mo1 N3 2.250(5) . ?
Mo1 N6 2.251(4) . ?
Mo1 S2 2.372(2) . ?
Mo1 S4 2.3763(17) . ?
Mo1 S3 2.3895(15) . ?
Mo1 Fe3 2.709(3) . ?
Mo1 Fe2 2.719(2) . ?
Mo1 Fe1 2.7260(17) . ?
Fe1 S1 2.2545(16) . ?
Fe1 S3 2.2801(19) . ?
Fe1 S4 2.2855(16) . ?
Fe1 S1 2.414(3) 2_766 ?
Fe1 Fe3 2.5928(16) . ?
Fe1 Fe2 2.6146(16) . ?
Fe1 Fe1 2.827(3) 2_766 ?
Fe3 C1 2.050(5) . ?
Fe3 S2 2.2713(18) . ?
Fe3 S4 2.282(2) . ?
Fe3 S1 2.4002(19) 2_766 ?
Fe3 Fe2 2.6158(16) . ?
Fe2 C2 2.048(5) . ?
Fe2 S2 2.2673(16) . ?
Fe2 S3 2.290(2) . ?
Fe2 S1 2.383(2) 2_766 ?
S1 Fe2 2.383(2) 2_766 ?
S1 Fe3 2.4002(19) 2_766 ?
S1 Fe1 2.414(3) 2_766 ?
N3 C10 1.328(6) . ?
N3 N7 1.377(6) . ?
N7 C12 1.338(7) . ?
N7 B1 1.551(7) . ?
N8 C6 1.356(6) . ?
N8 N4 1.362(6) . ?
N8 B1 1.532(8) . ?
N4 C4 1.333(6) . ?
N6 C7 1.327(6) . ?
N6 N9 1.364(6) . ?
N9 C9 1.347(7) . ?
N9 B1 1.534(7) . ?
N1B C7B 1.506(7) . ?
N1B C5B 1.517(7) . ?
N1B C3B 1.518(6) . ?
N1B C1B 1.520(7) . ?
C4 C5 1.401(7) . ?
C1 N1 1.147(6) . ?
C2 N2 1.135(7) . ?
C10 C11 1.396(8) . ?
C3B C4B 1.508(8) . ?
N1A C3A 1.508(7) . ?
N1A C5A 1.518(7) . ?
N1A C1A 1.529(7) . ?
N1A C7A 1.556(7) . ?
C6 C5 1.357(9) . ?
C1B C2B 1.512(8) . ?
C12 C11 1.384(8) . ?
C7A C8A 1.495(8) . ?
C7 C8 1.381(8) . ?
C1A C2A 1.512(10) . ?
C7B C8B 1.506(9) . ?
C8 C9 1.368(8) . ?
C5A C6A 1.510(9) . ?
C3A C4A 1.508(9) . ?
C6B C5B 1.501(9) . ?
C1S N1S 1.138(9) . ?
C1S C2S 1.440(10) . ?
C3S N2S 1.146(10) . ?
C3S C4S 1.397(10) . ?
C5S N3S 1.156(10) . ?
C5S C6S 1.446(12) . ?
